data_4027588
loop_
_publ_author_name
'Michael A. Terzidis'
'Tryfon Zarganes-Tzitzikas'
'Constantinos Tsimenidis'
'Julia Stephanidou-Stephanatou'
'Constantinos A. Tsoleridis'
'George E. Kostakis'

_publ_section_title
;
 One-Pot Five-Component Synthesis of Spirocyclopenta[b]chromene
 Derivatives and Their Acid-Catalyzed Rearrangement
;
_journal_name_full 'Journal of Organic Chemistry'
_journal_page_first 9018
_journal_page_last 9028
_journal_paper_doi 10.1021/jo3014947
_journal_volume 77
_journal_year 2012
_chemical_formula_sum 'C36 H38 N3 O10'
_chemical_formula_weight 672.69
_chemical_name_systematic
; 
 ? 
;
_space_group_IT_number 2
_symmetry_cell_setting triclinic
_symmetry_space_group_name_Hall '-P 1'
_symmetry_space_group_name_H-M 'P -1'
_atom_sites_solution_hydrogens geom
_atom_sites_solution_primary direct
_atom_sites_solution_secondary difmap
_audit_creation_method SHELXL-97
_cell_angle_alpha 70.237(8)
_cell_angle_beta 85.636(7)
_cell_angle_gamma 77.221(7)
_cell_formula_units_Z 2
_cell_length_a 10.6088(9)
_cell_length_b 11.2696(12)
_cell_length_c 15.5586(15)
_cell_measurement_reflns_used 12163
_cell_measurement_temperature 180(2)
_cell_measurement_theta_max 25.90
_cell_measurement_theta_min 1.39
_cell_volume 1707.2(3)
_computing_cell_refinement 'STOE X-AREA'
_computing_data_collection 'STOE X-AREA'
_computing_data_reduction 'STOE X-RED'
_computing_structure_refinement 'SHELXL-97 (Sheldrick, 1997)'
_computing_structure_solution 'SHELXS-97 (Sheldrick, 1990)'
_diffrn_ambient_temperature 180(2)
_diffrn_detector 'image plate ( 34 cm diameter )'
_diffrn_detector_type STOE
_diffrn_measured_fraction_theta_full 0.997
_diffrn_measured_fraction_theta_max 0.987
_diffrn_measurement_device '2-circle goniometer'
_diffrn_measurement_device_type 'STOE IPDS 2'
_diffrn_radiation_monochromator graphite
_diffrn_radiation_source 'fine-focus sealed tube'
_diffrn_radiation_type MoK\a
_diffrn_radiation_wavelength 0.71073
_diffrn_reflns_av_R_equivalents 0.0358
_diffrn_reflns_av_sigmaI/netI 0.0552
_diffrn_reflns_limit_h_max 12
_diffrn_reflns_limit_h_min -12
_diffrn_reflns_limit_k_max 13
_diffrn_reflns_limit_k_min -13
_diffrn_reflns_limit_l_max 18
_diffrn_reflns_limit_l_min -16
_diffrn_reflns_number 10612
_diffrn_reflns_theta_full 25.00
_diffrn_reflns_theta_max 25.65
_diffrn_reflns_theta_min 1.39
_exptl_absorpt_coefficient_mu 0.096
_exptl_absorpt_correction_T_max 0.9736
_exptl_absorpt_correction_T_min 0.9643
_exptl_absorpt_correction_type multi-scan
_exptl_absorpt_process_details 'XPREP in SHELXTL 6.14 (BrukerAXS Inc., 2003)'
_exptl_crystal_colour yellow
_exptl_crystal_density_diffrn 1.309
_exptl_crystal_description block
_exptl_crystal_F_000 710
_exptl_crystal_size_max 0.38
_exptl_crystal_size_mid 0.31
_exptl_crystal_size_min 0.28
_refine_diff_density_max 0.470
_refine_diff_density_min -0.197
_refine_diff_density_rms 0.038
_refine_ls_extinction_method none
_refine_ls_goodness_of_fit_ref 1.040
_refine_ls_hydrogen_treatment constr
_refine_ls_matrix_type full
_refine_ls_number_parameters 442
_refine_ls_number_reflns 6388
_refine_ls_number_restraints 0
_refine_ls_restrained_S_all 1.040
_refine_ls_R_factor_all 0.0651
_refine_ls_R_factor_gt 0.0396
_refine_ls_shift/su_max 0.000
_refine_ls_shift/su_mean 0.000
_refine_ls_structure_factor_coef Fsqd
_refine_ls_weighting_details 'calc w=1/[\s^2^(Fo^2^)+(0.0300P)^2^+0.0000P] where P=(Fo^2^+2Fc^2^)/3'
_refine_ls_weighting_scheme calc
_refine_ls_wR_factor_gt 0.0803
_refine_ls_wR_factor_ref 0.0838
_reflns_number_gt 4226
_reflns_number_total 6388
_reflns_threshold_expression >2sigma(I)
_cod_data_source_file jo3014947_si_003.cif
_cod_data_source_block fr4
_cod_database_code 4027588

loop_
_symmetry_equiv_pos_as_xyz
'x, y, z'
'-x, -y, -z'

loop_
_atom_site_label
_atom_site_type_symbol
_atom_site_fract_x
_atom_site_fract_y
_atom_site_fract_z
_atom_site_U_iso_or_equiv
_atom_site_adp_type
_atom_site_occupancy
_atom_site_symmetry_multiplicity
_atom_site_calc_flag
_atom_site_refinement_flags
C1 C 0.48296(15) 0.97351(17) 0.33956(11) 0.0359(4) Uani 1 1 d .
C2 C 0.55181(16) 1.05258(18) 0.35669(12) 0.0416(4) Uani 1 1 d .
H2A H 0.5559 1.0556 0.4167 0.050 Uiso 1 1 calc R
C3 C 0.61514(17) 1.12783(19) 0.28522(13) 0.0455(5) Uani 1 1 d .
H3A H 0.6634 1.1832 0.2959 0.055 Uiso 1 1 calc R
C4 C 0.60836(17) 1.1226(2) 0.19819(13) 0.0471(5) Uani 1 1 d .
H4A H 0.6501 1.1761 0.1488 0.057 Uiso 1 1 calc R
C5 C 0.54127(16) 1.04013(19) 0.18314(12) 0.0411(4) Uani 1 1 d .
H5A H 0.5388 1.0358 0.1234 0.049 Uiso 1 1 calc R
C6 C 0.47705(15) 0.96314(17) 0.25373(11) 0.0359(4) Uani 1 1 d .
C7 C 0.40218(15) 0.87525(17) 0.23394(11) 0.0354(4) Uani 1 1 d .
C8 C 0.36134(15) 0.77732(17) 0.32386(11) 0.0365(4) Uani 1 1 d .
C9 C 0.33408(16) 0.84071(17) 0.39682(11) 0.0357(4) Uani 1 1 d .
C10 C 0.22355(15) 0.82188(17) 0.44174(11) 0.0356(4) Uani 1 1 d .
C11 C 0.15711(16) 0.75899(17) 0.39475(11) 0.0363(4) Uani 1 1 d .
C12 C 0.23461(16) 0.73654(18) 0.32416(12) 0.0371(4) Uani 1 1 d .
C13 C 0.17892(16) 0.86919(18) 0.51528(12) 0.0399(4) Uani 1 1 d .
C14 C -0.04451(15) 0.75168(19) 0.49070(12) 0.0403(4) Uani 1 1 d .
H14A H -0.0383 0.8354 0.4973 0.048 Uiso 1 1 calc R
C15 C -0.00521(17) 0.64445(19) 0.58045(13) 0.0447(5) Uani 1 1 d .
H15A H 0.0847 0.6413 0.5957 0.054 Uiso 1 1 calc R
H15B H -0.0089 0.5604 0.5747 0.054 Uiso 1 1 calc R
C16 C -0.09655(18) 0.6689(2) 0.65641(14) 0.0529(5) Uani 1 1 d .
H16A H -0.0724 0.5975 0.7144 0.064 Uiso 1 1 calc R
H16B H -0.0878 0.7498 0.6650 0.064 Uiso 1 1 calc R
C17 C -0.23606(18) 0.6790(2) 0.63323(14) 0.0559(5) Uani 1 1 d .
H17A H -0.2936 0.7001 0.6815 0.067 Uiso 1 1 calc R
H17B H -0.2468 0.5947 0.6316 0.067 Uiso 1 1 calc R
C18 C -0.27522(18) 0.7817(2) 0.54156(14) 0.0522(5) Uani 1 1 d .
H18A H -0.2760 0.8675 0.5458 0.063 Uiso 1 1 calc R
H18B H -0.3638 0.7807 0.5264 0.063 Uiso 1 1 calc R
C19 C -0.18312(16) 0.7602(2) 0.46555(13) 0.0470(5) Uani 1 1 d .
H19A H -0.2073 0.8323 0.4079 0.056 Uiso 1 1 calc R
H19B H -0.1899 0.6794 0.4559 0.056 Uiso 1 1 calc R
C20 C 0.19448(17) 0.67628(17) 0.26624(12) 0.0383(4) Uani 1 1 d .
C21 C 0.24846(19) 0.5921(2) 0.14480(13) 0.0509(5) Uani 1 1 d .
H21A H 0.3209 0.5767 0.1043 0.076 Uiso 1 1 calc R
H21B H 0.1743 0.6502 0.1082 0.076 Uiso 1 1 calc R
H21C H 0.2248 0.5100 0.1803 0.076 Uiso 1 1 calc R
C22 C 0.48136(17) 0.66643(19) 0.35726(12) 0.0404(4) Uani 1 1 d .
C23 C 0.5665(2) 0.4444(2) 0.39625(16) 0.0663(6) Uani 1 1 d .
H23A H 0.5392 0.3642 0.4025 0.099 Uiso 1 1 calc R
H23B H 0.5994 0.4389 0.4549 0.099 Uiso 1 1 calc R
H23C H 0.6348 0.4573 0.3500 0.099 Uiso 1 1 calc R
C24 C 0.28834(15) 0.94775(17) 0.17089(11) 0.0347(4) Uani 1 1 d .
C25 C 0.18012(15) 1.03127(17) 0.20257(11) 0.0356(4) Uani 1 1 d .
C26 C -0.03729(17) 1.1379(2) 0.18464(15) 0.0599(6) Uani 1 1 d .
H26A H -0.1114 1.1559 0.1449 0.090 Uiso 1 1 calc R
H26B H -0.0167 1.2193 0.1828 0.090 Uiso 1 1 calc R
H26C H -0.0586 1.0899 0.2474 0.090 Uiso 1 1 calc R
C27 C 0.30501(15) 0.91981(17) 0.09372(11) 0.0353(4) Uani 1 1 d .
C28 C 0.21751(16) 0.96225(19) 0.01289(12) 0.0383(4) Uani 1 1 d .
C29 C 0.1310(2) 1.1352(2) -0.11741(14) 0.0581(6) Uani 1 1 d .
H29A H 0.1352 1.2257 -0.1490 0.087 Uiso 1 1 calc R
H29B H 0.0417 1.1291 -0.0989 0.087 Uiso 1 1 calc R
H29C H 0.1609 1.0853 -0.1586 0.087 Uiso 1 1 calc R
C30 C 0.42896(16) 0.82762(17) 0.09861(11) 0.0369(4) Uani 1 1 d .
C31 C 0.60862(16) 0.69486(18) 0.05908(12) 0.0403(4) Uani 1 1 d .
H31A H 0.6607 0.7335 0.0893 0.048 Uiso 1 1 calc R
C32 C 0.60384(17) 0.55982(19) 0.12285(13) 0.0471(5) Uani 1 1 d .
H32A H 0.5545 0.5186 0.0938 0.057 Uiso 1 1 calc R
H32B H 0.5591 0.5647 0.1802 0.057 Uiso 1 1 calc R
C33 C 0.74140(18) 0.4784(2) 0.14459(14) 0.0558(5) Uani 1 1 d .
H33A H 0.7886 0.5162 0.1777 0.067 Uiso 1 1 calc R
H33B H 0.7372 0.3898 0.1845 0.067 Uiso 1 1 calc R
C34 C 0.81382(19) 0.4734(2) 0.05670(15) 0.0598(6) Uani 1 1 d .
H34A H 0.9045 0.4274 0.0717 0.072 Uiso 1 1 calc R
H34B H 0.7736 0.4243 0.0284 0.072 Uiso 1 1 calc R
C35 C 0.81221(18) 0.6065(2) -0.01085(14) 0.0575(6) Uani 1 1 d .
H35A H 0.8517 0.5987 -0.0689 0.069 Uiso 1 1 calc R
H35B H 0.8653 0.6502 0.0132 0.069 Uiso 1 1 calc R
C36 C 0.67555(18) 0.6889(2) -0.02962(13) 0.0488(5) Uani 1 1 d .
H36A H 0.6797 0.7772 -0.0702 0.059 Uiso 1 1 calc R
H36B H 0.6252 0.6517 -0.0611 0.059 Uiso 1 1 calc R
N1 N 0.14734(15) 0.90640(18) 0.57526(11) 0.0535(4) Uani 1 1 d .
N2 N 0.04004(13) 0.73196(15) 0.41511(10) 0.0427(4) Uani 1 1 d .
N3 N 0.47930(13) 0.78005(15) 0.03895(10) 0.0393(4) Uani 1 1 d .
O1 O 0.41401(10) 0.90639(12) 0.41433(7) 0.0389(3) Uani 1 1 d .
O2 O 0.48539(10) 0.80393(12) 0.18202(7) 0.0375(3) Uani 1 1 d .
O3 O 0.08739(12) 0.65121(13) 0.26913(8) 0.0468(3) Uani 1 1 d .
O4 O 0.28590(11) 0.64996(13) 0.20607(8) 0.0434(3) Uani 1 1 d .
O5 O 0.58392(12) 0.68344(13) 0.37178(10) 0.0554(4) Uani 1 1 d .
O6 O 0.45678(12) 0.55220(13) 0.36843(9) 0.0503(3) Uani 1 1 d .
O7 O 0.18981(11) 1.06515(12) 0.26675(8) 0.0451(3) Uani 1 1 d .
O8 O 0.07380(11) 1.06150(13) 0.15320(8) 0.0460(3) Uani 1 1 d .
O9 O 0.16185(13) 0.89131(14) -0.00355(9) 0.0558(4) Uani 1 1 d .
O10 O 0.21345(12) 1.08391(13) -0.03683(8) 0.0479(3) Uani 1 1 d .

loop_
_atom_site_aniso_label
_atom_site_aniso_U_11
_atom_site_aniso_U_22
_atom_site_aniso_U_33
_atom_site_aniso_U_23
_atom_site_aniso_U_13
_atom_site_aniso_U_12
C1 0.0310(9) 0.0446(11) 0.0315(10) -0.0128(8) 0.0014(7) -0.0068(8)
C2 0.0368(10) 0.0547(12) 0.0374(11) -0.0198(9) -0.0007(8) -0.0106(9)
C3 0.0406(11) 0.0557(13) 0.0452(12) -0.0188(10) -0.0017(8) -0.0159(9)
C4 0.0414(11) 0.0586(13) 0.0410(11) -0.0127(10) 0.0029(8) -0.0165(9)
C5 0.0375(10) 0.0548(12) 0.0310(10) -0.0150(9) -0.0010(8) -0.0081(9)
C6 0.0291(9) 0.0439(11) 0.0342(10) -0.0142(9) -0.0013(7) -0.0039(7)
C7 0.0314(9) 0.0450(11) 0.0312(10) -0.0174(8) 0.0014(7) -0.0038(8)
C8 0.0334(9) 0.0425(11) 0.0350(10) -0.0150(9) -0.0013(7) -0.0071(8)
C9 0.0353(10) 0.0431(11) 0.0294(9) -0.0128(8) -0.0044(7) -0.0063(8)
C10 0.0331(10) 0.0413(11) 0.0321(10) -0.0131(8) 0.0006(7) -0.0053(8)
C11 0.0347(10) 0.0386(11) 0.0348(10) -0.0109(8) -0.0009(8) -0.0071(8)
C12 0.0338(9) 0.0419(11) 0.0364(10) -0.0139(9) 0.0002(7) -0.0080(8)
C13 0.0351(10) 0.0498(12) 0.0378(11) -0.0172(10) 0.0022(8) -0.0120(8)
C14 0.0337(10) 0.0467(11) 0.0443(11) -0.0192(9) 0.0053(8) -0.0110(8)
C15 0.0363(10) 0.0509(12) 0.0475(12) -0.0174(10) 0.0023(8) -0.0091(8)
C16 0.0543(12) 0.0584(14) 0.0450(12) -0.0165(10) 0.0078(9) -0.0131(10)
C17 0.0443(12) 0.0608(14) 0.0575(14) -0.0168(11) 0.0174(10) -0.0108(10)
C18 0.0356(10) 0.0577(13) 0.0596(14) -0.0172(11) 0.0085(9) -0.0085(9)
C19 0.0355(10) 0.0562(13) 0.0499(12) -0.0176(10) 0.0016(8) -0.0112(9)
C20 0.0373(10) 0.0422(11) 0.0349(10) -0.0127(9) 0.0002(8) -0.0074(8)
C21 0.0600(12) 0.0612(14) 0.0440(12) -0.0307(11) 0.0044(9) -0.0180(10)
C22 0.0410(11) 0.0463(12) 0.0337(10) -0.0156(9) 0.0001(8) -0.0053(9)
C23 0.0663(14) 0.0503(14) 0.0702(16) -0.0153(12) -0.0095(12) 0.0084(11)
C24 0.0331(9) 0.0388(10) 0.0322(10) -0.0114(8) -0.0003(7) -0.0083(7)
C25 0.0325(9) 0.0404(11) 0.0338(10) -0.0125(9) -0.0008(8) -0.0069(7)
C26 0.0360(11) 0.0791(16) 0.0694(15) -0.0420(13) -0.0089(10) 0.0090(10)
C27 0.0340(9) 0.0407(11) 0.0333(10) -0.0142(8) 0.0011(7) -0.0093(8)
C28 0.0351(10) 0.0491(12) 0.0338(10) -0.0190(10) 0.0009(7) -0.0065(8)
C29 0.0581(13) 0.0650(15) 0.0436(12) -0.0040(11) -0.0196(10) -0.0127(10)
C30 0.0359(10) 0.0445(11) 0.0320(10) -0.0137(9) -0.0005(8) -0.0101(8)
C31 0.0349(10) 0.0489(12) 0.0389(10) -0.0191(9) 0.0035(8) -0.0064(8)
C32 0.0441(11) 0.0511(13) 0.0447(11) -0.0179(10) 0.0049(8) -0.0051(9)
C33 0.0530(12) 0.0553(14) 0.0532(13) -0.0178(11) 0.0008(10) 0.0002(10)
C34 0.0498(12) 0.0637(15) 0.0649(15) -0.0300(13) -0.0001(10) 0.0039(10)
C35 0.0466(12) 0.0730(16) 0.0547(13) -0.0312(12) 0.0110(9) -0.0037(10)
C36 0.0480(11) 0.0556(13) 0.0422(11) -0.0203(10) 0.0089(9) -0.0063(9)
N1 0.0479(10) 0.0739(13) 0.0499(10) -0.0330(10) 0.0075(8) -0.0183(8)
N2 0.0323(8) 0.0563(10) 0.0433(9) -0.0212(8) 0.0072(6) -0.0117(7)
N3 0.0368(8) 0.0478(10) 0.0344(8) -0.0171(7) 0.0038(6) -0.0069(7)
O1 0.0368(7) 0.0531(8) 0.0317(7) -0.0172(6) 0.0023(5) -0.0147(6)
O2 0.0333(6) 0.0484(8) 0.0314(7) -0.0178(6) -0.0005(5) -0.0025(5)
O3 0.0411(8) 0.0587(9) 0.0492(8) -0.0260(7) 0.0021(6) -0.0160(6)
O4 0.0449(7) 0.0557(8) 0.0395(7) -0.0258(6) 0.0043(6) -0.0158(6)
O5 0.0397(8) 0.0557(9) 0.0663(10) -0.0157(7) -0.0127(7) -0.0034(6)
O6 0.0473(8) 0.0431(8) 0.0577(9) -0.0165(7) -0.0068(6) -0.0017(6)
O7 0.0408(7) 0.0556(9) 0.0438(8) -0.0267(7) -0.0039(6) -0.0026(6)
O8 0.0325(7) 0.0632(9) 0.0462(8) -0.0289(7) -0.0055(6) 0.0009(6)
O9 0.0655(9) 0.0575(9) 0.0493(9) -0.0174(7) -0.0165(7) -0.0178(7)
O10 0.0484(8) 0.0529(9) 0.0389(7) -0.0062(7) -0.0121(6) -0.0132(6)

loop_
_atom_type_symbol
_atom_type_description
_atom_type_scat_dispersion_real
_atom_type_scat_dispersion_imag
_atom_type_scat_source
C C 0.0033 0.0016 'International Tables Vol C Tables 4.2.6.8 and 6.1.1.4'
H H 0.0000 0.0000 'International Tables Vol C Tables 4.2.6.8 and 6.1.1.4'
N N 0.0061 0.0033 'International Tables Vol C Tables 4.2.6.8 and 6.1.1.4'
O O 0.0106 0.0060 'International Tables Vol C Tables 4.2.6.8 and 6.1.1.4'

loop_
_geom_angle_atom_site_label_1
_geom_angle_atom_site_label_2
_geom_angle_atom_site_label_3
_geom_angle
C2 C1 C6 122.68(17)
C2 C1 O1 115.59(14)
C6 C1 O1 121.70(15)
C1 C2 C3 118.84(16)
C1 C2 H2A 120.6
C3 C2 H2A 120.6
C2 C3 C4 120.03(18)
C2 C3 H3A 120.0
C4 C3 H3A 120.0
C5 C4 C3 120.03(18)
C5 C4 H4A 120.0
C3 C4 H4A 120.0
C4 C5 C6 121.14(16)
C4 C5 H5A 119.4
C6 C5 H5A 119.4
C1 C6 C5 117.23(16)
C1 C6 C7 123.26(16)
C5 C6 C7 119.50(15)
O2 C7 C24 103.31(12)
O2 C7 C6 107.89(13)
C24 C7 C6 113.21(15)
O2 C7 C8 108.64(14)
C24 C7 C8 111.81(14)
C6 C7 C8 111.49(13)
C12 C8 C9 100.28(13)
C12 C8 C22 115.96(15)
C9 C8 C22 105.95(13)
C12 C8 C7 117.91(14)
C9 C8 C7 109.11(14)
C22 C8 C7 106.71(13)
O1 C9 C10 124.57(15)
O1 C9 C8 122.79(14)
C10 C9 C8 112.64(15)
C9 C10 C13 123.05(16)
C9 C10 C11 107.51(14)
C13 C10 C11 129.13(15)
N2 C11 C12 125.49(16)
N2 C11 C10 125.83(15)
C12 C11 C10 108.65(15)
C11 C12 C20 121.04(16)
C11 C12 C8 110.16(15)
C20 C12 C8 128.71(15)
N1 C13 C10 177.68(18)
N2 C14 C15 111.69(14)
N2 C14 C19 107.98(14)
C15 C14 C19 111.19(15)
N2 C14 H14A 108.6
C15 C14 H14A 108.6
C19 C14 H14A 108.6
C14 C15 C16 109.60(15)
C14 C15 H15A 109.8
C16 C15 H15A 109.7
C14 C15 H15B 109.7
C16 C15 H15B 109.7
H15A C15 H15B 108.2
C17 C16 C15 110.91(16)
C17 C16 H16A 109.5
C15 C16 H16A 109.5
C17 C16 H16B 109.5
C15 C16 H16B 109.5
H16A C16 H16B 108.0
C16 C17 C18 111.52(17)
C16 C17 H17A 109.3
C18 C17 H17A 109.3
C16 C17 H17B 109.3
C18 C17 H17B 109.3
H17A C17 H17B 108.0
C17 C18 C19 111.74(16)
C17 C18 H18A 109.3
C19 C18 H18A 109.3
C17 C18 H18B 109.3
C19 C18 H18B 109.3
H18A C18 H18B 107.9
C18 C19 C14 110.15(15)
C18 C19 H19A 109.6
C14 C19 H19A 109.6
C18 C19 H19B 109.6
C14 C19 H19B 109.6
H19A C19 H19B 108.1
O3 C20 O4 122.01(15)
O3 C20 C12 124.14(15)
O4 C20 C12 113.85(15)
O4 C21 H21A 109.5
O4 C21 H21B 109.5
H21A C21 H21B 109.5
O4 C21 H21C 109.5
H21A C21 H21C 109.5
H21B C21 H21C 109.5
O5 C22 O6 124.25(17)
O5 C22 C8 123.30(18)
O6 C22 C8 112.45(15)
O6 C23 H23A 109.5
O6 C23 H23B 109.5
H23A C23 H23B 109.5
O6 C23 H23C 109.5
H23A C23 H23C 109.5
H23B C23 H23C 109.5
C27 C24 C25 131.14(15)
C27 C24 C7 110.13(14)
C25 C24 C7 118.71(14)
O7 C25 O8 125.04(15)
O7 C25 C24 122.47(15)
O8 C25 C24 112.49(14)
O8 C26 H26A 109.5
O8 C26 H26B 109.5
H26A C26 H26B 109.5
O8 C26 H26C 109.5
H26A C26 H26C 109.5
H26B C26 H26C 109.5
C24 C27 C30 108.76(14)
C24 C27 C28 130.15(15)
C30 C27 C28 121.01(14)
O9 C28 O10 125.67(17)
O9 C28 C27 122.56(18)
O10 C28 C27 111.75(16)
O10 C29 H29A 109.5
O10 C29 H29B 109.5
H29A C29 H29B 109.5
O10 C29 H29C 109.5
H29A C29 H29C 109.5
H29B C29 H29C 109.5
N3 C30 O2 124.52(15)
N3 C30 C27 127.85(15)
O2 C30 C27 107.60(13)
N3 C31 C36 109.50(14)
N3 C31 C32 112.82(14)
C36 C31 C32 110.17(16)
N3 C31 H31A 108.1
C36 C31 H31A 108.1
C32 C31 H31A 108.1
C31 C32 C33 110.16(16)
C31 C32 H32A 109.6
C33 C32 H32A 109.6
C31 C32 H32B 109.6
C33 C32 H32B 109.6
H32A C32 H32B 108.1
C34 C33 C32 110.49(17)
C34 C33 H33A 109.6
C32 C33 H33A 109.6
C34 C33 H33B 109.6
C32 C33 H33B 109.6
H33A C33 H33B 108.1
C35 C34 C33 111.93(17)
C35 C34 H34A 109.2
C33 C34 H34A 109.2
C35 C34 H34B 109.2
C33 C34 H34B 109.2
H34A C34 H34B 107.9
C34 C35 C36 112.38(17)
C34 C35 H35A 109.1
C36 C35 H35A 109.1
C34 C35 H35B 109.1
C36 C35 H35B 109.1
H35A C35 H35B 107.9
C31 C36 C35 110.47(16)
C31 C36 H36A 109.6
C35 C36 H36A 109.6
C31 C36 H36B 109.6
C35 C36 H36B 109.6
H36A C36 H36B 108.1
C11 N2 C14 127.27(15)
C30 N3 C31 117.04(14)
C9 O1 C1 116.62(13)
C30 O2 C7 110.19(12)
C20 O4 C21 115.72(14)
C22 O6 C23 115.31(16)
C25 O8 C26 114.55(13)
C28 O10 C29 116.32(15)

loop_
_geom_bond_atom_site_label_1
_geom_bond_atom_site_label_2
_geom_bond_distance
C1 C2 1.370(2)
C1 C6 1.387(2)
C1 O1 1.407(2)
C2 C3 1.381(3)
C2 H2A 0.9500
C3 C4 1.383(2)
C3 H3A 0.9500
C4 C5 1.375(3)
C4 H4A 0.9500
C5 C6 1.388(2)
C5 H5A 0.9500
C6 C7 1.516(2)
C7 O2 1.4473(19)
C7 C24 1.513(2)
C7 C8 1.561(2)
C8 C12 1.513(2)
C8 C9 1.513(2)
C8 C22 1.553(2)
C9 O1 1.338(2)
C9 C10 1.339(2)
C10 C13 1.427(2)
C10 C11 1.478(2)
C11 N2 1.333(2)
C11 C12 1.380(2)
C12 C20 1.433(2)
C13 N1 1.146(2)
C14 N2 1.472(2)
C14 C15 1.519(3)
C14 C19 1.525(2)
C14 H14A 1.0000
C15 C16 1.529(3)
C15 H15A 0.9900
C15 H15B 0.9900
C16 C17 1.521(3)
C16 H16A 0.9900
C16 H16B 0.9900
C17 C18 1.519(3)
C17 H17A 0.9900
C17 H17B 0.9900
C18 C19 1.525(3)
C18 H18A 0.9900
C18 H18B 0.9900
C19 H19A 0.9900
C19 H19B 0.9900
C20 O3 1.224(2)
C20 O4 1.352(2)
C21 O4 1.444(2)
C21 H21A 0.9800
C21 H21B 0.9800
C21 H21C 0.9800
C22 O5 1.196(2)
C22 O6 1.321(2)
C23 O6 1.454(2)
C23 H23A 0.9800
C23 H23B 0.9800
C23 H23C 0.9800
C24 C27 1.331(2)
C24 C25 1.482(2)
C25 O7 1.2018(19)
C25 O8 1.3279(19)
C26 O8 1.455(2)
C26 H26A 0.9800
C26 H26B 0.9800
C26 H26C 0.9800
C27 C30 1.474(2)
C27 C28 1.499(2)
C28 O9 1.193(2)
C28 O10 1.320(2)
C29 O10 1.457(2)
C29 H29A 0.9800
C29 H29B 0.9800
C29 H29C 0.9800
C30 N3 1.252(2)
C30 O2 1.3882(19)
C31 N3 1.477(2)
C31 C36 1.518(2)
C31 C32 1.519(3)
C31 H31A 1.0000
C32 C33 1.536(3)
C32 H32A 0.9900
C32 H32B 0.9900
C33 C34 1.528(3)
C33 H33A 0.9900
C33 H33B 0.9900
C34 C35 1.510(3)
C34 H34A 0.9900
C34 H34B 0.9900
C35 C36 1.528(3)
C35 H35A 0.9900
C35 H35B 0.9900
C36 H36A 0.9900
C36 H36B 0.9900
